data_2244151
loop_
_publ_author_name
'Naghiyev, Farid N.'
'Khrustalev, Victor N.'
'Venskovsky, Nikolai U.'
'Akkurt, Mehmet'
'Khalilov, Ali N.'
'Bhattarai, Ajaya'
'Mamedov, \.Ibrahim G.'

_publ_section_title
;
 Crystal structure and Hirshfeld surface analysis of ethyl
 2'-amino-5-bromo-3'-cyano-6'-methyl-2-oxospiro[indoline-3,4'-pyran]-5'-carboxylate
;
_journal_coeditor_code YK2174
_journal_issue 9
_journal_name_full 'Acta Crystallographica Section E'
_journal_page_first
;
;
_journal_paper_doi 10.1107/S2056989022008271
_journal_volume 78
_journal_year 2022
_chemical_formula_iupac 'C17 H14 Br N3 O4'
_chemical_formula_moiety 'C17 H14 Br N3 O4'
_chemical_formula_sum 'C17 H14 Br N3 O4'
_chemical_formula_weight 404.22
_chemical_name_systematic 'Ethyl 2'-amino-5-bromo-3'-cyano-6'-methyl-2-oxospiro[indoline-3,4'-pyran]-5'-carboxylate'
_space_group_crystal_system orthorhombic
_space_group_IT_number 61
_space_group_name_Hall '-P 2ac 2ab'
_space_group_name_H-M_alt 'P b c a'
_atom_sites_solution_hydrogens mixed
_audit_creation_method SHELXL-2018/3
_cell_angle_alpha 90
_cell_angle_beta 90
_cell_angle_gamma 90
_cell_formula_units_Z 8
_cell_length_a 9.3880(9)
_cell_length_b 12.2260(12)
_cell_length_c 28.693(3)
_cell_measurement_reflns_used 1000
_cell_measurement_temperature 100(2)
_cell_measurement_theta_max 25.0
_cell_measurement_theta_min 1.5
_cell_volume 3293.3(6)
_computing_cell_refinement
;
<i>iMosflm</i> (Battye <i>et al.</i>,  2011)
;
_computing_data_collection
;
<i>Marccd</i> (Doyle, 2011)
;
_computing_data_reduction
;
<i>iMosflm</i> (Battye <i>et al.</i>,  2011)
;
_computing_molecular_graphics
;
ORTEP-3 for Windows (Farrugia, 2012)
;
_computing_publication_material
;
PLATON (Spek, 2020)
;
_computing_structure_refinement
;
SHELXL (Sheldrick, 2015b)
;
_computing_structure_solution
;
SHELXT (Sheldrick, 2015a)
;
_diffrn_ambient_temperature 100(2)
_diffrn_measured_fraction_theta_full 0.992
_diffrn_measured_fraction_theta_max 0.994
_diffrn_measurement_device_type 'Rayonix SX-165 CCD'
_diffrn_measurement_method '/f scan'
_diffrn_radiation_type synchrotron
_diffrn_radiation_wavelength 0.74500
_diffrn_reflns_av_R_equivalents 0.0577
_diffrn_reflns_av_unetI/netI 0.0293
_diffrn_reflns_limit_h_max 12
_diffrn_reflns_limit_h_min -12
_diffrn_reflns_limit_k_max 14
_diffrn_reflns_limit_k_min -16
_diffrn_reflns_limit_l_max 39
_diffrn_reflns_limit_l_min -39
_diffrn_reflns_number 29648
_diffrn_reflns_theta_full 26.551
_diffrn_reflns_theta_max 31.013
_diffrn_reflns_theta_min 1.488
_exptl_absorpt_coefficient_mu 2.841
_exptl_absorpt_correction_T_max 0.716
_exptl_absorpt_correction_T_min 0.626
_exptl_absorpt_correction_type multi-scan
_exptl_absorpt_process_details
;
(Scala; Evans, 2006)
;
_exptl_crystal_colour colourless
_exptl_crystal_density_diffrn 1.631
_exptl_crystal_description prism
_exptl_crystal_F_000 1632
_exptl_crystal_size_max 0.150
_exptl_crystal_size_mid 0.120
_exptl_crystal_size_min 0.100
_refine_diff_density_max 0.794
_refine_diff_density_min -0.662
_refine_ls_extinction_coef 0.0033(5)
_refine_ls_extinction_expression Fc^*^=kFc[1+0.001xFc^2^\l^3^/sin(2\q)]^-1/4^
_refine_ls_extinction_method
;
SHELXL-2018/3 (Sheldrick, 2015b)
;
_refine_ls_goodness_of_fit_ref 1.131
_refine_ls_hydrogen_treatment mixed
_refine_ls_matrix_type full
_refine_ls_number_parameters 248
_refine_ls_number_reflns 4526
_refine_ls_number_restraints 0
_refine_ls_restrained_S_all 1.131
_refine_ls_R_factor_all 0.0480
_refine_ls_R_factor_gt 0.0448
_refine_ls_shift/su_max 0.002
_refine_ls_shift/su_mean 0.000
_refine_ls_structure_factor_coef Fsqd
_refine_ls_weighting_details 'w=1/[\s^2^(Fo^2^)+(0.0170P)^2^+5.6891P] where P=(Fo^2^+2Fc^2^)/3'
_refine_ls_weighting_scheme calc
_refine_ls_wR_factor_gt 0.0893
_refine_ls_wR_factor_ref 0.0908
_reflns_number_gt 4225
_reflns_number_total 4526
_reflns_threshold_expression 'I > 2\s(I)'
_cod_data_source_file yk2174sup1.cif
_cod_data_source_block I
_cod_database_code 2244151
_shelx_space_group_comment
;
The symmetry employed for this shelxl refinement is uniquely defined
by the following loop, which should always be used as a source of
symmetry information in preference to the above space-group names.
They are only intended as comments.
;
_shelx_estimated_absorpt_t_min 0.675
_shelx_estimated_absorpt_t_max 0.764

loop_
_space_group_symop_operation_xyz
'x, y, z'
'-x+1/2, -y, z+1/2'
'-x, y+1/2, -z+1/2'
'x+1/2, -y+1/2, -z'
'-x, -y, -z'
'x-1/2, y, -z-1/2'
'x, -y-1/2, z-1/2'
'-x-1/2, y-1/2, z'

loop_
_atom_site_type_symbol
_atom_site_label
_atom_site_fract_x
_atom_site_fract_y
_atom_site_fract_z
_atom_site_U_iso_or_equiv
_atom_site_adp_type
_atom_site_calc_flag
_atom_site_occupancy
_atom_site_disorder_assembly
_atom_site_disorder_group
Br Br1 0.62887(3) 0.85694(2) 0.50801(2) 0.02994(10) Uani d 0.9676(11) A 1
Br Br1' 0.8404(7) 0.5117(6) 0.4176(2) 0.025(2) Uani d 0.0324(11) A 2
O O1 0.18714(16) 0.81785(13) 0.30258(5) 0.0224(3) Uani d 1 . .
O O2 0.46032(16) 0.57274(12) 0.27537(5) 0.0218(3) Uani d 1 . .
O O3 0.12303(17) 0.54444(14) 0.39298(6) 0.0273(3) Uani d 1 . .
O O4 0.35898(17) 0.51716(13) 0.38771(6) 0.0247(3) Uani d 1 . .
N N1 0.62336(19) 0.57936(15) 0.33512(6) 0.0221(4) Uani d 1 . .
H H1 0.678(3) 0.524(2) 0.3268(10) 0.026 Uiso d 1 . .
C C2 0.5028(2) 0.60843(16) 0.31277(7) 0.0187(4) Uani d 1 . .
C C3 0.4272(2) 0.69936(16) 0.34194(7) 0.0165(3) Uani d 1 . .
C C3A 0.5230(2) 0.70400(16) 0.38470(7) 0.0183(4) Uani d 1 . .
C C4 0.5179(2) 0.77196(17) 0.42322(7) 0.0212(4) Uani d 1 . .
H H4 0.442127 0.822416 0.427551 0.025 Uiso calc 1 A 1
C C5 0.6285(2) 0.76336(19) 0.45537(7) 0.0248(4) Uani d 0.9676(11) A 1
C C5' 0.6285(2) 0.76336(19) 0.45537(7) 0.0248(4) Uani d 0.0324(11) A 2
H H5' 0.627663 0.809277 0.482082 0.030 Uiso calc 0.0324(11) A 2
C C6 0.7401(2) 0.6898(2) 0.44967(8) 0.0266(4) Uani d 1 . .
H H6 0.812267 0.684771 0.472782 0.032 Uiso calc 1 A 1
C C7 0.7467(2) 0.62349(19) 0.41036(8) 0.0254(4) Uani d 0.9676(11) A 1
H H7 0.822784 0.573406 0.405830 0.031 Uiso calc 0.9676(11) A 1
C C7' 0.7467(2) 0.62349(19) 0.41036(8) 0.0254(4) Uani d 0.0324(11) A 2
C C7A 0.6377(2) 0.63345(17) 0.37805(7) 0.0210(4) Uani d 1 . .
C C8 0.3205(2) 0.86078(17) 0.29895(7) 0.0192(4) Uani d 1 . .
N N8 0.3187(2) 0.95830(15) 0.27841(7) 0.0223(4) Uani d 1 . .
H H8A 0.396(3) 0.987(2) 0.2662(10) 0.027 Uiso d 1 . .
H H8B 0.240(3) 0.988(2) 0.2695(9) 0.027 Uiso d 1 . .
C C9 0.4361(2) 0.80761(16) 0.31652(7) 0.0176(4) Uani d 1 . .
C C10 0.2714(2) 0.66972(16) 0.34957(7) 0.0185(4) Uani d 1 . .
C C11 0.1654(2) 0.72529(17) 0.32916(7) 0.0201(4) Uani d 1 . .
C C12 0.5680(2) 0.86311(16) 0.31568(7) 0.0206(4) Uani d 1 . .
N N12 0.6748(2) 0.90831(17) 0.31616(7) 0.0298(4) Uani d 1 . .
C C13 0.2387(2) 0.57211(17) 0.37850(7) 0.0206(4) Uani d 1 . .
C C14 0.3525(3) 0.42971(18) 0.42180(8) 0.0272(5) Uani d 1 . .
H H14A 0.319199 0.361186 0.407002 0.033 Uiso calc 1 . .
H H14B 0.285916 0.449044 0.447248 0.033 Uiso calc 1 . .
C C15 0.5010(3) 0.4153(2) 0.44064(11) 0.0428(7) Uani d 1 . .
H H15A 0.501376 0.356587 0.463876 0.064 Uiso calc 1 . .
H H15B 0.532513 0.483667 0.455218 0.064 Uiso calc 1 . .
H H15C 0.565745 0.396395 0.415096 0.064 Uiso calc 1 . .
C C16 0.0088(2) 0.7030(2) 0.32966(8) 0.0279(5) Uani d 1 . .
H H16A -0.007451 0.624599 0.334448 0.042 Uiso calc 1 . .
H H16B -0.032855 0.725376 0.299839 0.042 Uiso calc 1 . .
H H16C -0.035784 0.744306 0.355019 0.042 Uiso calc 1 . .

loop_
_atom_site_aniso_label
_atom_site_aniso_U_11
_atom_site_aniso_U_22
_atom_site_aniso_U_33
_atom_site_aniso_U_12
_atom_site_aniso_U_13
_atom_site_aniso_U_23
Br1 0.02753(14) 0.03873(16) 0.02357(13) -0.00819(10) -0.00248(9) -0.00799(9)
Br1' 0.021(3) 0.028(4) 0.025(3) 0.008(3) 0.001(2) 0.008(2)
O1 0.0160(7) 0.0240(7) 0.0273(7) -0.0005(6) -0.0001(6) 0.0033(6)
O2 0.0213(7) 0.0214(7) 0.0228(7) -0.0018(6) 0.0026(5) -0.0041(5)
O3 0.0234(8) 0.0299(8) 0.0286(8) -0.0064(6) 0.0053(6) 0.0022(6)
O4 0.0241(8) 0.0206(7) 0.0295(8) -0.0008(6) 0.0050(6) 0.0057(6)
N1 0.0205(8) 0.0208(8) 0.0249(8) 0.0054(7) 0.0016(7) -0.0008(7)
C2 0.0174(9) 0.0164(8) 0.0223(9) -0.0009(7) 0.0039(7) 0.0017(7)
C3 0.0143(8) 0.0153(8) 0.0199(8) 0.0001(7) 0.0014(7) 0.0004(7)
C3A 0.0167(8) 0.0178(8) 0.0203(9) -0.0020(7) 0.0005(7) 0.0020(7)
C4 0.0195(9) 0.0222(9) 0.0220(9) -0.0029(8) 0.0010(7) -0.0007(7)
C5 0.0231(10) 0.0312(11) 0.0200(9) -0.0065(9) -0.0006(8) -0.0013(8)
C5' 0.0231(10) 0.0312(11) 0.0200(9) -0.0065(9) -0.0006(8) -0.0013(8)
C6 0.0221(10) 0.0331(11) 0.0247(10) -0.0037(9) -0.0041(8) 0.0053(9)
C7 0.0190(9) 0.0286(10) 0.0287(10) 0.0027(8) -0.0010(8) 0.0054(8)
C7' 0.0190(9) 0.0286(10) 0.0287(10) 0.0027(8) -0.0010(8) 0.0054(8)
C7A 0.0196(9) 0.0203(9) 0.0232(9) -0.0005(8) 0.0010(7) 0.0028(7)
C8 0.0182(9) 0.0204(9) 0.0189(9) -0.0007(7) 0.0010(7) -0.0017(7)
N8 0.0191(8) 0.0221(8) 0.0257(9) 0.0020(7) -0.0005(7) 0.0049(7)
C9 0.0156(8) 0.0164(8) 0.0210(9) -0.0018(7) 0.0003(7) -0.0006(7)
C10 0.0174(9) 0.0172(8) 0.0208(8) -0.0027(7) 0.0031(7) -0.0011(7)
C11 0.0168(9) 0.0217(9) 0.0219(9) -0.0025(7) 0.0024(7) -0.0026(7)
C12 0.0233(10) 0.0169(8) 0.0216(9) -0.0007(8) -0.0019(7) 0.0018(7)
N12 0.0260(10) 0.0294(10) 0.0339(10) -0.0095(8) -0.0049(8) 0.0070(8)
C13 0.0225(9) 0.0191(9) 0.0200(9) -0.0032(8) 0.0024(7) -0.0036(7)
C14 0.0331(12) 0.0201(9) 0.0284(10) -0.0024(9) 0.0039(9) 0.0054(8)
C15 0.0414(15) 0.0389(14) 0.0483(16) -0.0018(12) -0.0035(12) 0.0206(12)
C16 0.0160(9) 0.0327(11) 0.0350(12) -0.0029(9) 0.0024(8) 0.0039(9)

loop_
_atom_type_symbol
_atom_type_description
_atom_type_scat_dispersion_real
_atom_type_scat_dispersion_imag
_atom_type_scat_source
C C 0.0026 0.0018 'International Tables Vol C Tables 4.2.6.8 and 6.1.1.4'
H H 0.0000 0.0000 'International Tables Vol C Tables 4.2.6.8 and 6.1.1.4'
N N 0.0069 0.0036 'International Tables Vol C Tables 4.2.6.8 and 6.1.1.4'
O O 0.0121 0.0067 'International Tables Vol C Tables 4.2.6.8 and 6.1.1.4'
Br Br -0.5532 2.6290 'International Tables Vol C Tables 4.2.6.8 and 6.1.1.4'

loop_
_geom_angle_atom_site_label_1
_geom_angle_atom_site_label_2
_geom_angle_atom_site_label_3
_geom_angle_site_symmetry_1
_geom_angle_site_symmetry_3
_geom_angle
_geom_angle_publ_flag
C8 O1 C11 . . 119.65(16) ?
C13 O4 C14 . . 117.86(17) ?
C2 N1 C7A . . 111.92(17) ?
C2 N1 H1 . . 124.4(19) ?
C7A N1 H1 . . 122.7(18) ?
O2 C2 N1 . . 126.56(19) ?
O2 C2 C3 . . 125.12(18) ?
N1 C2 C3 . . 108.30(17) ?
C9 C3 C3A . . 108.85(16) ?
C9 C3 C10 . . 109.30(16) ?
C3A C3 C10 . . 117.41(16) ?
C9 C3 C2 . . 109.83(15) ?
C3A C3 C2 . . 100.96(16) ?
C10 C3 C2 . . 110.12(16) ?
C4 C3A C7A . . 120.55(19) ?
C4 C3A C3 . . 130.23(19) ?
C7A C3A C3 . . 108.85(17) ?
C3A C4 C5' . . 117.3(2) ?
C3A C4 C5 . . 117.3(2) ?
C3A C4 H4 . . 121.4 ?
C5 C4 H4 . . 121.4 ?
C6 C5 C4 . . 122.2(2) ?
C6 C5 Br1 . . 118.89(16) ?
C4 C5 Br1 . . 118.93(17) ?
C6 C5' C4 . . 122.2(2) ?
C6 C5' H5' . . 118.9 ?
C4 C5' H5' . . 118.9 ?
C7 C6 C5 . . 120.4(2) ?
C7' C6 C5' . . 120.4(2) ?
C7 C6 H6 . . 119.8 ?
C5 C6 H6 . . 119.8 ?
C7A C7 C6 . . 117.3(2) ?
C7A C7 H7 . . 121.3 ?
C6 C7 H7 . . 121.3 ?
C7A C7' C6 . . 117.3(2) ?
C7A C7' Br1' . . 123.7(3) ?
C6 C7' Br1' . . 114.0(3) ?
C7' C7A C3A . . 122.2(2) ?
C7 C7A C3A . . 122.2(2) ?
C7' C7A N1 . . 128.0(2) ?
C7 C7A N1 . . 128.0(2) ?
C3A C7A N1 . . 109.74(18) ?
N8 C8 O1 . . 111.60(18) ?
N8 C8 C9 . . 127.0(2) ?
O1 C8 C9 . . 121.37(18) ?
C8 N8 H8A . . 122.0(19) ?
C8 N8 H8B . . 121(2) ?
H8A N8 H8B . . 115(3) ?
C8 C9 C12 . . 117.58(18) ?
C8 C9 C3 . . 123.48(18) ?
C12 C9 C3 . . 118.49(17) ?
C11 C10 C13 . . 119.88(18) ?
C11 C10 C3 . . 122.01(18) ?
C13 C10 C3 . . 118.02(17) ?
C10 C11 O1 . . 123.18(18) ?
C10 C11 C16 . . 129.3(2) ?
O1 C11 C16 . . 107.50(18) ?
N12 C12 C9 . . 178.3(2) ?
O3 C13 O4 . . 123.23(19) ?
O3 C13 C10 . . 126.9(2) ?
O4 C13 C10 . . 109.82(17) ?
O4 C14 C15 . . 106.84(19) ?
O4 C14 H14A . . 110.4 ?
C15 C14 H14A . . 110.4 ?
O4 C14 H14B . . 110.4 ?
C15 C14 H14B . . 110.4 ?
H14A C14 H14B . . 108.6 ?
C14 C15 H15A . . 109.5 ?
C14 C15 H15B . . 109.5 ?
H15A C15 H15B . . 109.5 ?
C14 C15 H15C . . 109.5 ?
H15A C15 H15C . . 109.5 ?
H15B C15 H15C . . 109.5 ?
C11 C16 H16A . . 109.5 ?
C11 C16 H16B . . 109.5 ?
H16A C16 H16B . . 109.5 ?
C11 C16 H16C . . 109.5 ?
H16A C16 H16C . . 109.5 ?
H16B C16 H16C . . 109.5 ?

loop_
_geom_bond_atom_site_label_1
_geom_bond_atom_site_label_2
_geom_bond_site_symmetry_2
_geom_bond_distance
_geom_bond_publ_flag
Br1 C5 . 1.895(2) ?
Br1' C7' . 1.639(7) ?
O1 C8 . 1.361(2) ?
O1 C11 . 1.380(3) ?
O2 C2 . 1.225(3) ?
O3 C13 . 1.211(3) ?
O4 C13 . 1.340(3) ?
O4 C14 . 1.450(3) ?
N1 C2 . 1.349(3) ?
N1 C7A . 1.404(3) ?
N1 H1 . 0.88(3) ?
C2 C3 . 1.562(3) ?
C3 C9 . 1.513(3) ?
C3 C3A . 1.523(3) ?
C3 C10 . 1.523(3) ?
C3A C4 . 1.383(3) ?
C3A C7A . 1.393(3) ?
C4 C5' . 1.393(3) ?
C4 C5 . 1.393(3) ?
C4 H4 . 0.9500 ?
C5 C6 . 1.390(3) ?
C5' C6 . 1.390(3) ?
C5' H5' . 0.9500 ?
C6 C7' . 1.390(3) ?
C6 C7 . 1.390(3) ?
C6 H6 . 0.9500 ?
C7 C7A . 1.386(3) ?
C7 H7 . 0.9500 ?
C7' C7A . 1.386(3) ?
C8 N8 . 1.330(3) ?
C8 C9 . 1.362(3) ?
N8 H8A . 0.88(3) ?
N8 H8B . 0.86(3) ?
C9 C12 . 1.412(3) ?
C10 C11 . 1.340(3) ?
C10 C13 . 1.486(3) ?
C11 C16 . 1.494(3) ?
C12 N12 . 1.146(3) ?
C14 C15 . 1.505(4) ?
C14 H14A . 0.9900 ?
C14 H14B . 0.9900 ?
C15 H15A . 0.9800 ?
C15 H15B . 0.9800 ?
C15 H15C . 0.9800 ?
C16 H16A . 0.9800 ?
C16 H16B . 0.9800 ?
C16 H16C . 0.9800 ?

loop_
_geom_hbond_atom_site_label_D
_geom_hbond_atom_site_label_H
_geom_hbond_atom_site_label_A
_geom_hbond_site_symmetry_A
_geom_hbond_distance_DH
_geom_hbond_distance_HA
_geom_hbond_distance_DA
_geom_hbond_angle_DHA
_geom_hbond_publ_flag
N1 H1 N12 8_755 0.88(3) 2.00(3) 2.874(3) 170(2) yes
N8 H8A O2 3_655 0.88(3) 2.08(3) 2.940(2) 165(3) yes
N8 H8B O2 8_665 0.86(3) 2.15(3) 2.971(2) 158(2) yes
C16 H16A O3 . 0.98 2.30 2.865(3) 116.00 yes
C14 H14A Cg2 8_655 0.99 2.92 3.773(3) 145 yes
C15 H15B Cg3 1_555 0.98 2.99 3.729(3) 133 yes
C15 H15B Cg4 1_555 0.98 2.99 3.729(3) 133 no

loop_
_geom_torsion_atom_site_label_1
_geom_torsion_atom_site_label_2
_geom_torsion_atom_site_label_3
_geom_torsion_atom_site_label_4
_geom_torsion_site_symmetry_1
_geom_torsion_site_symmetry_2
_geom_torsion_site_symmetry_3
_geom_torsion_site_symmetry_4
_geom_torsion
_geom_torsion_publ_flag
C7A N1 C2 O2 . . . . -178.0(2) ?
C7A N1 C2 C3 . . . . 3.9(2) ?
O2 C2 C3 C9 . . . . -68.0(2) ?
N1 C2 C3 C9 . . . . 110.08(18) ?
O2 C2 C3 C3A . . . . 177.15(19) ?
N1 C2 C3 C3A . . . . -4.7(2) ?
O2 C2 C3 C10 . . . . 52.4(3) ?
N1 C2 C3 C10 . . . . -129.51(18) ?
C9 C3 C3A C4 . . . . 61.3(3) ?
C10 C3 C3A C4 . . . . -63.5(3) ?
C2 C3 C3A C4 . . . . 176.8(2) ?
C9 C3 C3A C7A . . . . -111.51(18) ?
C10 C3 C3A C7A . . . . 123.70(19) ?
C2 C3 C3A C7A . . . . 4.0(2) ?
C7A C3A C4 C5' . . . . -2.4(3) ?
C3 C3A C4 C5' . . . . -174.5(2) ?
C7A C3A C4 C5 . . . . -2.4(3) ?
C3 C3A C4 C5 . . . . -174.5(2) ?
C3A C4 C5 C6 . . . . -0.2(3) ?
C3A C4 C5 Br1 . . . . 178.57(15) ?
C3A C4 C5' C6 . . . . -0.2(3) ?
C4 C5 C6 C7 . . . . 1.8(3) ?
Br1 C5 C6 C7 . . . . -176.99(17) ?
C4 C5' C6 C7' . . . . 1.8(3) ?
C5 C6 C7 C7A . . . . -0.7(3) ?
C5' C6 C7' C7A . . . . -0.7(3) ?
C5' C6 C7' Br1' . . . . -156.6(3) ?
C6 C7' C7A C3A . . . . -2.0(3) ?
Br1' C7' C7A C3A . . . . 151.5(3) ?
C6 C7' C7A N1 . . . . 177.2(2) ?
Br1' C7' C7A N1 . . . . -29.3(4) ?
C6 C7 C7A C3A . . . . -2.0(3) ?
C6 C7 C7A N1 . . . . 177.2(2) ?
C4 C3A C7A C7' . . . . 3.6(3) ?
C3 C3A C7A C7' . . . . 177.22(19) ?
C4 C3A C7A C7 . . . . 3.6(3) ?
C3 C3A C7A C7 . . . . 177.22(19) ?
C4 C3A C7A N1 . . . . -175.73(18) ?
C3 C3A C7A N1 . . . . -2.1(2) ?
C2 N1 C7A C7' . . . . 179.5(2) ?
C2 N1 C7A C7 . . . . 179.5(2) ?
C2 N1 C7A C3A . . . . -1.2(2) ?
C11 O1 C8 N8 . . . . -170.14(17) ?
C11 O1 C8 C9 . . . . 7.7(3) ?
N8 C8 C9 C12 . . . . 4.1(3) ?
O1 C8 C9 C12 . . . . -173.39(18) ?
N8 C8 C9 C3 . . . . 176.28(19) ?
O1 C8 C9 C3 . . . . -1.2(3) ?
C3A C3 C9 C8 . . . . -136.6(2) ?
C10 C3 C9 C8 . . . . -7.1(3) ?
C2 C3 C9 C8 . . . . 113.8(2) ?
C3A C3 C9 C12 . . . . 35.6(2) ?
C10 C3 C9 C12 . . . . 165.02(18) ?
C2 C3 C9 C12 . . . . -74.1(2) ?
C9 C3 C10 C11 . . . . 10.0(3) ?
C3A C3 C10 C11 . . . . 134.6(2) ?
C2 C3 C10 C11 . . . . -110.7(2) ?
C9 C3 C10 C13 . . . . -173.50(16) ?
C3A C3 C10 C13 . . . . -48.9(2) ?
C2 C3 C10 C13 . . . . 65.8(2) ?
C13 C10 C11 O1 . . . . 178.68(18) ?
C3 C10 C11 O1 . . . . -4.9(3) ?
C13 C10 C11 C16 . . . . -1.6(3) ?
C3 C10 C11 C16 . . . . 174.8(2) ?
C8 O1 C11 C10 . . . . -4.6(3) ?
C8 O1 C11 C16 . . . . 175.58(18) ?
C14 O4 C13 O3 . . . . -8.9(3) ?
C14 O4 C13 C10 . . . . 170.02(17) ?
C11 C10 C13 O3 . . . . -13.4(3) ?
C3 C10 C13 O3 . . . . 170.1(2) ?
C11 C10 C13 O4 . . . . 167.81(18) ?
C3 C10 C13 O4 . . . . -8.8(2) ?
C13 O4 C14 C15 . . . . -156.2(2) ?

_cod_database_fobs_code 2244151
